data_7060725
loop_
_publ_author_name
'Arsenyeva, Kseniya Vital'evna'
'Pashanova, Kira Igorevna'
'Trofimova, Olesya Yur'evna'
'Ershova, Irina V.'
'Chegerev, Maxim G.'
'Starikova, Alyona A.'
'Cherkasov, Anton Vladimirovich'
'Syroeshkin, Mikhail A.'
'Kozmenkova, Anna Ya.'
'Piskunov, Alexandr Vladimirovich'

_publ_section_title
;
 O,N-HETEROCYCLIC GERMYLENES AS EFFICIENT CATALYSTS FOR HYDROBORATION AND
 CYANOSILYLATION OF BENZALDEHYDE
;
_journal_name_full 'New Journal of Chemistry'
_journal_paper_doi 10.1039/D1NJ01644J
_journal_year 2021
_chemical_absolute_configuration ad
_chemical_formula_moiety 'C24 H35 Ge N O'
_chemical_formula_sum 'C24 H35 Ge N O'
_chemical_formula_weight 426.12
_space_group_crystal_system monoclinic
_space_group_IT_number 4
_space_group_name_Hall 'P 2yb'
_space_group_name_H-M_alt 'P 1 21 1'
_atom_sites_solution_hydrogens geom
_atom_sites_solution_primary dual
_atom_sites_solution_secondary difmap
_audit_creation_method SHELXL-2018/3
_audit_update_record
;
2021-03-31 deposited with the CCDC.	2021-06-10 downloaded from the CCDC.
;
_cell_angle_alpha 90
_cell_angle_beta 92.2660(10)
_cell_angle_gamma 90
_cell_formula_units_Z 4
_cell_length_a 10.4557(3)
_cell_length_b 15.3711(4)
_cell_length_c 13.4947(3)
_cell_measurement_reflns_used 9185
_cell_measurement_temperature 100(2)
_cell_measurement_theta_max 31.00
_cell_measurement_theta_min 2.65
_cell_volume 2167.11(10)
_computing_cell_refinement 'Saint 8.38a'
_computing_data_collection APEX3
_computing_data_reduction 'Saint 8.38a'
_computing_structure_refinement 'SHELXL 2018/3'
_computing_structure_solution 'SHELXT 2018/2'
_diffrn_ambient_temperature 100(2)
_diffrn_measured_fraction_theta_full 0.997
_diffrn_measured_fraction_theta_max 0.997
_diffrn_measurement_device_type 'Bruker D8 Quest (CMOS)'
_diffrn_measurement_method '\w scans'
_diffrn_radiation_type MoK\a
_diffrn_radiation_wavelength 0.71073
_diffrn_reflns_av_R_equivalents 0.0452
_diffrn_reflns_av_unetI/netI 0.0383
_diffrn_reflns_Laue_measured_fraction_full 0.997
_diffrn_reflns_Laue_measured_fraction_max 0.997
_diffrn_reflns_limit_h_max 14
_diffrn_reflns_limit_h_min -14
_diffrn_reflns_limit_k_max 21
_diffrn_reflns_limit_k_min -19
_diffrn_reflns_limit_l_max 19
_diffrn_reflns_limit_l_min -18
_diffrn_reflns_number 21207
_diffrn_reflns_point_group_measured_fraction_full 0.817
_diffrn_reflns_point_group_measured_fraction_max 0.818
_diffrn_reflns_theta_full 25.242
_diffrn_reflns_theta_max 30.052
_diffrn_reflns_theta_min 1.949
_diffrn_source 'microfocus tube'
_exptl_absorpt_coefficient_mu 1.427
_exptl_absorpt_correction_T_max 0.639
_exptl_absorpt_correction_T_min 0.552
_exptl_absorpt_correction_type multi-scan
_exptl_absorpt_process_details SADABS
_exptl_crystal_colour yellow
_exptl_crystal_density_diffrn 1.306
_exptl_crystal_description prism
_exptl_crystal_F_000 904
_exptl_crystal_size_max 0.530
_exptl_crystal_size_mid 0.410
_exptl_crystal_size_min 0.340
_refine_diff_density_max 0.489
_refine_diff_density_min -0.915
_refine_diff_density_rms 0.059
_refine_ls_abs_structure_details
;
 Refined as an inversion twin.
;
_refine_ls_abs_structure_Flack 0.472(7)
_refine_ls_extinction_coef 0.0029(5)
_refine_ls_extinction_expression Fc^*^=kFc[1+0.001xFc^2^\l^3^/sin(2\q)]^-1/4^
_refine_ls_extinction_method 'SHELXL-2018/3 (Sheldrick 2018)'
_refine_ls_goodness_of_fit_ref 1.030
_refine_ls_hydrogen_treatment constr
_refine_ls_matrix_type full
_refine_ls_number_parameters 501
_refine_ls_number_reflns 10388
_refine_ls_number_restraints 1
_refine_ls_restrained_S_all 1.030
_refine_ls_R_factor_all 0.0291
_refine_ls_R_factor_gt 0.0278
_refine_ls_shift/su_max 0.001
_refine_ls_shift/su_mean 0.000
_refine_ls_structure_factor_coef Fsqd
_refine_ls_weighting_details 'w=1/[\s^2^(Fo^2^)+(0.0386P)^2^+0.5066P] where P=(Fo^2^+2Fc^2^)/3'
_refine_ls_weighting_scheme calc
_refine_ls_wR_factor_gt 0.0701
_refine_ls_wR_factor_ref 0.0709
_reflns_Friedel_coverage 0.586
_reflns_Friedel_fraction_full 0.621
_reflns_Friedel_fraction_max 0.626
_reflns_number_gt 10100
_reflns_number_total 10388
_reflns_threshold_expression 'I > 2\s(I)'
_cod_data_source_file d1nj01644j2.cif
_cod_data_source_block geapad
_cod_original_sg_symbol_H-M 'P 21'
_cod_database_code 7060725
_shelx_shelxl_version_number 2018/3
_shelx_space_group_comment
;
The symmetry employed for this shelxl refinement is uniquely defined
by the following loop, which should always be used as a source of
symmetry information in preference to the above space-group names.
They are only intended as comments.
;
_shelx_estimated_absorpt_t_min 0.518
_shelx_estimated_absorpt_t_max 0.643

loop_
_space_group_symop_operation_xyz
'x, y, z'
'-x, y+1/2, -z'

loop_
_atom_site_label
_atom_site_type_symbol
_atom_site_fract_x
_atom_site_fract_y
_atom_site_fract_z
_atom_site_U_iso_or_equiv
_atom_site_adp_type
_atom_site_occupancy
_atom_site_site_symmetry_order
_atom_site_calc_flag
_atom_site_refinement_flags_posn
_atom_site_refinement_flags_adp
_atom_site_refinement_flags_occupancy
_atom_site_disorder_assembly
_atom_site_disorder_group
Ge1A Ge -0.07966(2) 0.58637(2) 0.53555(2) 0.01681(6) Uani 1 1 d . . . . .
O1A O -0.05807(15) 0.57634(12) 0.66959(13) 0.0149(3) Uani 1 1 d . . . . .
N1A N 0.01553(18) 0.48529(13) 0.52703(15) 0.0126(4) Uani 1 1 d . . . . .
C1A C 0.01125(19) 0.50531(15) 0.69889(17) 0.0118(4) Uani 1 1 d . . . . .
C2A C 0.05528(18) 0.45352(17) 0.62096(16) 0.0120(4) Uani 1 1 d . . . . .
C3A C 0.1324(2) 0.38158(15) 0.64421(17) 0.0126(4) Uani 1 1 d . . . . .
H3AA H 0.162682 0.346028 0.592532 0.015 Uiso 1 1 calc R U . . .
C4A C 0.1652(2) 0.36165(15) 0.74243(18) 0.0136(4) Uani 1 1 d . . . . .
C5A C 0.1159(2) 0.41262(16) 0.81735(18) 0.0135(4) Uani 1 1 d . . . . .
H5AA H 0.135774 0.397220 0.884368 0.016 Uiso 1 1 calc R U . . .
C6A C 0.0381(2) 0.48562(15) 0.79834(17) 0.0124(4) Uani 1 1 d . . . . .
C7A C 0.2615(2) 0.28777(16) 0.76386(19) 0.0162(4) Uani 1 1 d . . . . .
C8A C 0.3904(3) 0.3163(2) 0.7233(3) 0.0301(7) Uani 1 1 d . . . . .
H8AA H 0.419896 0.369270 0.757450 0.045 Uiso 1 1 calc R U . . .
H8AB H 0.379706 0.327762 0.652007 0.045 Uiso 1 1 calc R U . . .
H8AC H 0.453640 0.269911 0.734554 0.045 Uiso 1 1 calc R U . . .
C9A C 0.2195(3) 0.20348(17) 0.7117(2) 0.0243(6) Uani 1 1 d . . . . .
H9AA H 0.138247 0.183806 0.737751 0.036 Uiso 1 1 calc R U . . .
H9AB H 0.284967 0.158669 0.723781 0.036 Uiso 1 1 calc R U . . .
H9AC H 0.208479 0.213982 0.640275 0.036 Uiso 1 1 calc R U . . .
C10A C 0.2822(3) 0.2692(2) 0.8741(2) 0.0292(6) Uani 1 1 d . . . . .
H10A H 0.201115 0.251208 0.901818 0.044 Uiso 1 1 calc R U . . .
H10B H 0.313484 0.321922 0.908025 0.044 Uiso 1 1 calc R U . . .
H10C H 0.345448 0.222581 0.883565 0.044 Uiso 1 1 calc R U . . .
C11A C -0.0134(2) 0.54163(16) 0.88128(18) 0.0140(4) Uani 1 1 d . . . . .
C12A C -0.1598(2) 0.55069(19) 0.8695(2) 0.0207(5) Uani 1 1 d . . . . .
H12A H -0.198798 0.492749 0.865995 0.031 Uiso 1 1 calc R U . . .
H12B H -0.181880 0.582775 0.808403 0.031 Uiso 1 1 calc R U . . .
H12C H -0.191846 0.582311 0.926435 0.031 Uiso 1 1 calc R U . . .
C13A C 0.0169(3) 0.50330(18) 0.98399(19) 0.0214(5) Uani 1 1 d . . . . .
H13A H -0.016740 0.443882 0.986845 0.032 Uiso 1 1 calc R U . . .
H13B H -0.023007 0.539126 1.034303 0.032 Uiso 1 1 calc R U . . .
H13C H 0.109799 0.502316 0.996728 0.032 Uiso 1 1 calc R U . . .
C14A C 0.0477(2) 0.63271(17) 0.8777(2) 0.0197(5) Uani 1 1 d . . . . .
H14A H 0.140793 0.627561 0.887149 0.030 Uiso 1 1 calc R U . . .
H14B H 0.014162 0.668960 0.930478 0.030 Uiso 1 1 calc R U . . .
H14C H 0.026956 0.659563 0.813181 0.030 Uiso 1 1 calc R U . . .
C15A C 0.03748(19) 0.43973(14) 0.43290(17) 0.0117(4) Uani 1 1 d . . . . .
C16A C -0.0258(2) 0.49445(16) 0.34827(17) 0.0138(4) Uani 1 1 d . . . . .
H16A H -0.118020 0.501680 0.360271 0.017 Uiso 1 1 calc R U . . .
H16B H 0.013743 0.552959 0.347870 0.017 Uiso 1 1 calc R U . . .
C17A C -0.0105(2) 0.45130(18) 0.24756(17) 0.0148(4) Uani 1 1 d . . . . .
H17A H -0.052709 0.487972 0.194497 0.018 Uiso 1 1 calc R U . . .
C18A C -0.0733(2) 0.36133(16) 0.24782(19) 0.0157(4) Uani 1 1 d . . . . .
H18A H -0.063431 0.332723 0.182843 0.019 Uiso 1 1 calc R U . . .
H18B H -0.165874 0.367219 0.259114 0.019 Uiso 1 1 calc R U . . .
C19A C -0.0093(2) 0.30601(16) 0.33041(18) 0.0142(4) Uani 1 1 d . . . . .
H19A H -0.049774 0.247054 0.330573 0.017 Uiso 1 1 calc R U . . .
C20A C -0.0262(2) 0.34969(15) 0.43107(18) 0.0126(4) Uani 1 1 d . . . . .
H20A H 0.012816 0.312965 0.484404 0.015 Uiso 1 1 calc R U . . .
H20B H -0.118560 0.355877 0.443194 0.015 Uiso 1 1 calc R U . . .
C21A C 0.1805(2) 0.43268(16) 0.40995(18) 0.0134(4) Uani 1 1 d . . . . .
H21A H 0.218485 0.491610 0.407534 0.016 Uiso 1 1 calc R U . . .
H21B H 0.226370 0.399565 0.463307 0.016 Uiso 1 1 calc R U . . .
C22A C 0.1962(2) 0.38684(17) 0.31051(18) 0.0142(4) Uani 1 1 d . . . . .
H22A H 0.289363 0.380353 0.298034 0.017 Uiso 1 1 calc R U . . .
C23A C 0.1321(2) 0.44153(16) 0.22761(17) 0.0156(4) Uani 1 1 d . . . . .
H23A H 0.142516 0.412766 0.162787 0.019 Uiso 1 1 calc R U . . .
H23B H 0.172930 0.499593 0.225425 0.019 Uiso 1 1 calc R U . . .
C24A C 0.1335(2) 0.29678(16) 0.31196(18) 0.0152(4) Uani 1 1 d . . . . .
H24A H 0.144876 0.267217 0.247737 0.018 Uiso 1 1 calc R U . . .
H24B H 0.175004 0.260885 0.364969 0.018 Uiso 1 1 calc R U . . .
Ge1B Ge 0.60692(2) 0.45725(2) 0.44908(2) 0.01762(6) Uani 1 1 d . . . . .
O1B O 0.57904(15) 0.46261(13) 0.31493(12) 0.0165(3) Uani 1 1 d . . . . .
N1B N 0.50031(17) 0.55309(13) 0.45615(15) 0.0123(4) Uani 1 1 d . . . . .
C1B C 0.4992(2) 0.52871(15) 0.28527(18) 0.0133(4) Uani 1 1 d . . . . .
C2B C 0.45361(19) 0.57977(17) 0.36201(17) 0.0121(4) Uani 1 1 d . . . . .
C3B C 0.3701(2) 0.64935(16) 0.33853(18) 0.0131(4) Uani 1 1 d . . . . .
H3BA H 0.338347 0.684690 0.389825 0.016 Uiso 1 1 calc R U . . .
C4B C 0.3342(2) 0.66617(15) 0.23987(18) 0.0132(4) Uani 1 1 d . . . . .
C5B C 0.3825(2) 0.61337(16) 0.16580(18) 0.0144(4) Uani 1 1 d . . . . .
H5BA H 0.357603 0.625507 0.098742 0.017 Uiso 1 1 calc R U . . .
C6B C 0.4653(2) 0.54374(15) 0.18529(17) 0.0134(4) Uani 1 1 d . . . . .
C7B C 0.2398(2) 0.73984(17) 0.2108(2) 0.0176(5) Uani 1 1 d . . . . .
C8B C 0.2108(4) 0.7978(3) 0.2975(3) 0.0470(11) Uani 1 1 d . . . . .
H8BA H 0.290469 0.823715 0.324469 0.070 Uiso 1 1 calc R U . . .
H8BB H 0.171220 0.763257 0.349062 0.070 Uiso 1 1 calc R U . . .
H8BC H 0.151955 0.844077 0.275216 0.070 Uiso 1 1 calc R U . . .
C9B C 0.2916(3) 0.7956(2) 0.1275(3) 0.0331(7) Uani 1 1 d . . . . .
H9BA H 0.370018 0.825127 0.151305 0.050 Uiso 1 1 calc R U . . .
H9BB H 0.227372 0.839094 0.106755 0.050 Uiso 1 1 calc R U . . .
H9BC H 0.310548 0.758415 0.070937 0.050 Uiso 1 1 calc R U . . .
C10B C 0.1150(3) 0.6975(2) 0.1704(3) 0.0333(7) Uani 1 1 d . . . . .
H10D H 0.053975 0.742956 0.149683 0.050 Uiso 1 1 calc R U . . .
H10E H 0.078297 0.661910 0.222448 0.050 Uiso 1 1 calc R U . . .
H10F H 0.133347 0.660624 0.113477 0.050 Uiso 1 1 calc R U . . .
C11B C 0.5173(2) 0.48673(17) 0.10297(18) 0.0157(4) Uani 1 1 d . . . . .
C12B C 0.6641(2) 0.4921(2) 0.1058(2) 0.0218(5) Uani 1 1 d . . . . .
H12D H 0.698424 0.469417 0.169332 0.033 Uiso 1 1 calc R U . . .
H12E H 0.690486 0.552878 0.098461 0.033 Uiso 1 1 calc R U . . .
H12F H 0.697173 0.457465 0.051492 0.033 Uiso 1 1 calc R U . . .
C13B C 0.4685(3) 0.5162(2) -0.0002(2) 0.0236(5) Uani 1 1 d . . . . .
H13D H 0.374840 0.513198 -0.004286 0.035 Uiso 1 1 calc R U . . .
H13E H 0.503629 0.478133 -0.050607 0.035 Uiso 1 1 calc R U . . .
H13F H 0.495881 0.576258 -0.011661 0.035 Uiso 1 1 calc R U . . .
C14B C 0.4754(3) 0.39195(18) 0.1174(2) 0.0220(5) Uani 1 1 d . . . . .
H14D H 0.510136 0.370462 0.181289 0.033 Uiso 1 1 calc R U . . .
H14E H 0.507636 0.356008 0.063787 0.033 Uiso 1 1 calc R U . . .
H14F H 0.381753 0.388888 0.116168 0.033 Uiso 1 1 calc R U . . .
C15B C 0.47162(19) 0.59636(15) 0.55091(17) 0.0112(4) Uani 1 1 d . . . . .
C16B C 0.5410(2) 0.54508(16) 0.63538(17) 0.0132(4) Uani 1 1 d . . . . .
H16C H 0.510537 0.484090 0.634439 0.016 Uiso 1 1 calc R U . . .
H16D H 0.634135 0.544648 0.624753 0.016 Uiso 1 1 calc R U . . .
C17B C 0.51642(19) 0.58568(19) 0.73628(17) 0.0147(4) Uani 1 1 d . . . . .
H17B H 0.562546 0.551223 0.789429 0.018 Uiso 1 1 calc R U . . .
C18B C 0.3726(2) 0.5851(2) 0.75461(17) 0.0163(4) Uani 1 1 d . . . . .
H18C H 0.356566 0.611868 0.819667 0.020 Uiso 1 1 calc R U . . .
H18D H 0.340439 0.524528 0.755105 0.020 Uiso 1 1 calc R U . . .
C19B C 0.3032(2) 0.63712(16) 0.67094(18) 0.0146(4) Uani 1 1 d . . . . .
H19B H 0.209103 0.637259 0.681815 0.017 Uiso 1 1 calc R U . . .
C20B C 0.32787(18) 0.59410(17) 0.57119(17) 0.0131(4) Uani 1 1 d . . . . .
H20C H 0.279299 0.625109 0.517547 0.016 Uiso 1 1 calc R U . . .
H20D H 0.297881 0.533019 0.572000 0.016 Uiso 1 1 calc R U . . .
C21B C 0.5232(2) 0.68990(15) 0.55456(18) 0.0141(4) Uani 1 1 d . . . . .
H21C H 0.616382 0.689529 0.544273 0.017 Uiso 1 1 calc R U . . .
H21D H 0.481092 0.724634 0.500767 0.017 Uiso 1 1 calc R U . . .
C22B C 0.4972(2) 0.73126(16) 0.65507(19) 0.0159(4) Uani 1 1 d . . . . .
H22B H 0.529442 0.792517 0.656184 0.019 Uiso 1 1 calc R U . . .
C23B C 0.5662(2) 0.67898(17) 0.73851(19) 0.0174(5) Uani 1 1 d . . . . .
H23C H 0.659600 0.679322 0.729135 0.021 Uiso 1 1 calc R U . . .
H23D H 0.550118 0.705836 0.803532 0.021 Uiso 1 1 calc R U . . .
C24B C 0.3527(2) 0.73106(16) 0.67128(19) 0.0163(4) Uani 1 1 d . . . . .
H24C H 0.335425 0.758996 0.735494 0.020 Uiso 1 1 calc R U . . .
H24D H 0.307603 0.764644 0.617919 0.020 Uiso 1 1 calc R U . . .

loop_
_atom_site_aniso_label
_atom_site_aniso_U_11
_atom_site_aniso_U_22
_atom_site_aniso_U_33
_atom_site_aniso_U_23
_atom_site_aniso_U_13
_atom_site_aniso_U_12
Ge1A 0.02354(11) 0.01402(11) 0.01279(11) 0.00132(10) -0.00028(8) 0.00810(9)
O1A 0.0186(7) 0.0130(8) 0.0131(7) 0.0012(7) 0.0002(5) 0.0050(6)
N1A 0.0152(8) 0.0131(9) 0.0095(9) 0.0005(7) 0.0011(6) 0.0034(6)
C1A 0.0110(8) 0.0112(10) 0.0133(10) 0.0013(8) 0.0000(7) 0.0014(7)
C2A 0.0122(8) 0.0105(9) 0.0135(10) -0.0002(9) 0.0002(6) -0.0003(8)
C3A 0.0133(9) 0.0108(10) 0.0136(10) 0.0003(8) -0.0002(7) 0.0017(7)
C4A 0.0118(9) 0.0123(10) 0.0166(11) 0.0006(8) -0.0003(7) 0.0005(7)
C5A 0.0146(9) 0.0137(10) 0.0121(10) 0.0024(8) -0.0009(7) 0.0000(7)
C6A 0.0135(9) 0.0126(9) 0.0112(10) 0.0004(8) 0.0019(7) -0.0008(7)
C7A 0.0149(9) 0.0139(10) 0.0196(12) 0.0006(9) -0.0029(8) 0.0049(8)
C8A 0.0165(11) 0.0248(14) 0.049(2) 0.0060(13) 0.0014(11) 0.0065(9)
C9A 0.0259(12) 0.0140(11) 0.0323(15) -0.0033(11) -0.0073(10) 0.0040(9)
C10A 0.0394(15) 0.0248(14) 0.0226(14) 0.0000(11) -0.0102(11) 0.0156(11)
C11A 0.0169(9) 0.0146(10) 0.0107(10) 0.0006(8) 0.0027(7) 0.0009(8)
C12A 0.0180(10) 0.0253(12) 0.0194(12) 0.0006(10) 0.0067(8) 0.0036(9)
C13A 0.0293(12) 0.0219(13) 0.0133(11) 0.0019(10) 0.0040(9) 0.0038(10)
C14A 0.0261(12) 0.0171(12) 0.0160(11) -0.0017(9) 0.0027(9) -0.0010(9)
C15A 0.0128(8) 0.0124(10) 0.0100(9) 0.0005(8) 0.0010(7) -0.0001(7)
C16A 0.0146(9) 0.0137(10) 0.0129(10) 0.0018(8) -0.0006(7) 0.0016(8)
C17A 0.0166(9) 0.0153(11) 0.0123(9) 0.0011(9) -0.0011(7) 0.0013(8)
C18A 0.0152(9) 0.0170(11) 0.0146(11) 0.0001(9) -0.0026(8) -0.0016(8)
C19A 0.0143(9) 0.0131(10) 0.0154(11) -0.0009(8) 0.0006(7) -0.0013(7)
C20A 0.0129(9) 0.0114(10) 0.0135(10) 0.0006(8) 0.0003(7) 0.0003(7)
C21A 0.0114(9) 0.0155(10) 0.0133(10) 0.0010(8) 0.0000(7) -0.0016(7)
C22A 0.0116(9) 0.0182(11) 0.0129(10) 0.0012(9) 0.0020(7) 0.0003(8)
C23A 0.0167(9) 0.0182(12) 0.0120(10) 0.0015(9) 0.0022(7) -0.0008(8)
C24A 0.0159(9) 0.0147(10) 0.0150(11) -0.0010(9) 0.0000(8) 0.0028(8)
Ge1B 0.02159(11) 0.01793(12) 0.01333(12) 0.00126(10) 0.00040(8) 0.01034(10)
O1B 0.0203(7) 0.0162(8) 0.0131(7) 0.0025(7) 0.0014(6) 0.0076(7)
N1B 0.0143(8) 0.0119(9) 0.0107(9) 0.0019(7) 0.0001(6) 0.0022(6)
C1B 0.0130(9) 0.0119(10) 0.0152(11) 0.0021(9) 0.0025(7) 0.0025(7)
C2B 0.0119(8) 0.0110(10) 0.0134(10) 0.0019(9) -0.0001(7) -0.0002(8)
C3B 0.0142(9) 0.0119(10) 0.0134(10) 0.0010(8) 0.0019(7) 0.0007(7)
C4B 0.0121(9) 0.0127(10) 0.0148(11) 0.0027(8) -0.0009(7) 0.0009(7)
C5B 0.0137(9) 0.0153(10) 0.0141(11) 0.0025(8) 0.0002(7) -0.0004(7)
C6B 0.0141(9) 0.0135(10) 0.0126(10) 0.0014(8) 0.0017(7) 0.0002(7)
C7B 0.0169(10) 0.0155(11) 0.0202(12) 0.0028(9) -0.0024(8) 0.0045(8)
C8B 0.069(2) 0.042(2) 0.0290(17) -0.0081(15) -0.0134(16) 0.0421(19)
C9B 0.0312(14) 0.0246(14) 0.0436(19) 0.0164(14) 0.0027(12) 0.0068(11)
C10B 0.0157(11) 0.0280(14) 0.055(2) 0.0076(14) -0.0084(12) 0.0039(10)
C11B 0.0203(10) 0.0167(10) 0.0104(10) 0.0012(9) 0.0035(8) 0.0037(8)
C12B 0.0194(11) 0.0270(13) 0.0194(12) 0.0009(10) 0.0055(9) 0.0055(9)
C13B 0.0313(12) 0.0274(14) 0.0122(11) 0.0023(10) 0.0013(9) 0.0088(11)
C14B 0.0307(12) 0.0176(12) 0.0180(12) -0.0020(10) 0.0048(9) 0.0003(10)
C15B 0.0115(8) 0.0108(10) 0.0113(9) 0.0006(8) 0.0001(6) 0.0013(7)
C16B 0.0134(9) 0.0139(11) 0.0125(10) 0.0014(8) 0.0011(7) 0.0018(7)
C17B 0.0131(8) 0.0177(10) 0.0134(10) 0.0013(10) -0.0004(7) 0.0016(9)
C18B 0.0162(9) 0.0181(10) 0.0149(10) 0.0014(11) 0.0032(7) -0.0010(9)
C19B 0.0112(9) 0.0166(11) 0.0161(11) -0.0003(9) 0.0021(7) 0.0015(7)
C20B 0.0108(8) 0.0148(10) 0.0137(10) -0.0005(9) 0.0007(7) -0.0012(8)
C21B 0.0127(9) 0.0131(10) 0.0164(11) 0.0003(8) 0.0001(8) -0.0020(7)
C22B 0.0181(10) 0.0120(10) 0.0172(12) -0.0003(9) -0.0022(8) -0.0016(8)
C23B 0.0153(9) 0.0196(12) 0.0171(11) -0.0010(9) -0.0036(8) -0.0026(8)
C24B 0.0172(10) 0.0149(10) 0.0169(11) -0.0025(9) -0.0003(8) 0.0017(8)

loop_
_atom_type_symbol
_atom_type_description
_atom_type_scat_dispersion_real
_atom_type_scat_dispersion_imag
_atom_type_scat_source
C C 0.0033 0.0016 'International Tables Vol C Tables 4.2.6.8 and 6.1.1.4'
H H 0.0000 0.0000 'International Tables Vol C Tables 4.2.6.8 and 6.1.1.4'
N N 0.0061 0.0033 'International Tables Vol C Tables 4.2.6.8 and 6.1.1.4'
O O 0.0106 0.0060 'International Tables Vol C Tables 4.2.6.8 and 6.1.1.4'
Ge Ge 0.1547 1.8001 'International Tables Vol C Tables 4.2.6.8 and 6.1.1.4'

loop_
_geom_angle_atom_site_label_1
_geom_angle_atom_site_label_2
_geom_angle_atom_site_label_3
_geom_angle
_geom_angle_site_symmetry_1
_geom_angle_site_symmetry_3
_geom_angle_publ_flag
O1A Ge1A N1A 86.84(8) . . ?
C1A O1A Ge1A 113.60(15) . . ?
C2A N1A C15A 124.09(19) . . ?
C2A N1A Ge1A 112.09(16) . . ?
C15A N1A Ge1A 123.63(14) . . ?
O1A C1A C6A 122.6(2) . . ?
O1A C1A C2A 115.0(2) . . ?
C6A C1A C2A 122.4(2) . . ?
C3A C2A N1A 128.7(2) . . ?
C3A C2A C1A 118.8(2) . . ?
N1A C2A C1A 112.5(2) . . ?
C4A C3A C2A 120.5(2) . . ?
C4A C3A H3AA 119.8 . . ?
C2A C3A H3AA 119.8 . . ?
C3A C4A C5A 118.9(2) . . ?
C3A C4A C7A 118.5(2) . . ?
C5A C4A C7A 122.5(2) . . ?
C4A C5A C6A 123.0(2) . . ?
C4A C5A H5AA 118.5 . . ?
C6A C5A H5AA 118.5 . . ?
C1A C6A C5A 116.3(2) . . ?
C1A C6A C11A 121.3(2) . . ?
C5A C6A C11A 122.4(2) . . ?
C10A C7A C9A 108.5(2) . . ?
C10A C7A C4A 112.9(2) . . ?
C9A C7A C4A 111.44(18) . . ?
C10A C7A C8A 107.9(2) . . ?
C9A C7A C8A 108.5(2) . . ?
C4A C7A C8A 107.4(2) . . ?
C7A C8A H8AA 109.5 . . ?
C7A C8A H8AB 109.5 . . ?
H8AA C8A H8AB 109.5 . . ?
C7A C8A H8AC 109.5 . . ?
H8AA C8A H8AC 109.5 . . ?
H8AB C8A H8AC 109.5 . . ?
C7A C9A H9AA 109.5 . . ?
C7A C9A H9AB 109.5 . . ?
H9AA C9A H9AB 109.5 . . ?
C7A C9A H9AC 109.5 . . ?
H9AA C9A H9AC 109.5 . . ?
H9AB C9A H9AC 109.5 . . ?
C7A C10A H10A 109.5 . . ?
C7A C10A H10B 109.5 . . ?
H10A C10A H10B 109.5 . . ?
C7A C10A H10C 109.5 . . ?
H10A C10A H10C 109.5 . . ?
H10B C10A H10C 109.5 . . ?
C6A C11A C13A 112.4(2) . . ?
C6A C11A C12A 110.7(2) . . ?
C13A C11A C12A 107.4(2) . . ?
C6A C11A C14A 109.32(19) . . ?
C13A C11A C14A 107.9(2) . . ?
C12A C11A C14A 109.0(2) . . ?
C11A C12A H12A 109.5 . . ?
C11A C12A H12B 109.5 . . ?
H12A C12A H12B 109.5 . . ?
C11A C12A H12C 109.5 . . ?
H12A C12A H12C 109.5 . . ?
H12B C12A H12C 109.5 . . ?
C11A C13A H13A 109.5 . . ?
C11A C13A H13B 109.5 . . ?
H13A C13A H13B 109.5 . . ?
C11A C13A H13C 109.5 . . ?
H13A C13A H13C 109.5 . . ?
H13B C13A H13C 109.5 . . ?
C11A C14A H14A 109.5 . . ?
C11A C14A H14B 109.5 . . ?
H14A C14A H14B 109.5 . . ?
C11A C14A H14C 109.5 . . ?
H14A C14A H14C 109.5 . . ?
H14B C14A H14C 109.5 . . ?
N1A C15A C20A 111.05(18) . . ?
N1A C15A C21A 113.01(17) . . ?
C20A C15A C21A 110.90(18) . . ?
N1A C15A C16A 107.51(18) . . ?
C20A C15A C16A 107.80(17) . . ?
C21A C15A C16A 106.26(18) . . ?
C17A C16A C15A 111.37(19) . . ?
C17A C16A H16A 109.4 . . ?
C15A C16A H16A 109.4 . . ?
C17A C16A H16B 109.4 . . ?
C15A C16A H16B 109.4 . . ?
H16A C16A H16B 108.0 . . ?
C16A C17A C18A 109.30(19) . . ?
C16A C17A C23A 109.62(17) . . ?
C18A C17A C23A 109.4(2) . . ?
C16A C17A H17A 109.5 . . ?
C18A C17A H17A 109.5 . . ?
C23A C17A H17A 109.5 . . ?
C17A C18A C19A 109.14(18) . . ?
C17A C18A H18A 109.9 . . ?
C19A C18A H18A 109.9 . . ?
C17A C18A H18B 109.9 . . ?
C19A C18A H18B 109.9 . . ?
H18A C18A H18B 108.3 . . ?
C24A C19A C20A 109.42(18) . . ?
C24A C19A C18A 109.5(2) . . ?
C20A C19A C18A 109.8(2) . . ?
C24A C19A H19A 109.4 . . ?
C20A C19A H19A 109.4 . . ?
C18A C19A H19A 109.4 . . ?
C19A C20A C15A 110.13(19) . . ?
C19A C20A H20A 109.6 . . ?
C15A C20A H20A 109.6 . . ?
C19A C20A H20B 109.6 . . ?
C15A C20A H20B 109.6 . . ?
H20A C20A H20B 108.1 . . ?
C22A C21A C15A 110.28(17) . . ?
C22A C21A H21A 109.6 . . ?
C15A C21A H21A 109.6 . . ?
C22A C21A H21B 109.6 . . ?
C15A C21A H21B 109.6 . . ?
H21A C21A H21B 108.1 . . ?
C21A C22A C23A 109.2(2) . . ?
C21A C22A C24A 110.12(19) . . ?
C23A C22A C24A 109.28(18) . . ?
C21A C22A H22A 109.4 . . ?
C23A C22A H22A 109.4 . . ?
C24A C22A H22A 109.4 . . ?
C22A C23A C17A 109.01(19) . . ?
C22A C23A H23A 109.9 . . ?
C17A C23A H23A 109.9 . . ?
C22A C23A H23B 109.9 . . ?
C17A C23A H23B 109.9 . . ?
H23A C23A H23B 108.3 . . ?
C19A C24A C22A 109.84(19) . . ?
C19A C24A H24A 109.7 . . ?
C22A C24A H24A 109.7 . . ?
C19A C24A H24B 109.7 . . ?
C22A C24A H24B 109.7 . . ?
H24A C24A H24B 108.2 . . ?
O1B Ge1B N1B 86.69(8) . . ?
C1B O1B Ge1B 113.36(15) . . ?
C2B N1B C15B 125.06(19) . . ?
C2B N1B Ge1B 111.97(16) . . ?
C15B N1B Ge1B 122.96(14) . . ?
O1B C1B C2B 115.0(2) . . ?
O1B C1B C6B 122.3(2) . . ?
C2B C1B C6B 122.7(2) . . ?
C1B C2B N1B 112.9(2) . . ?
C1B C2B C3B 119.1(2) . . ?
N1B C2B C3B 128.0(2) . . ?
C4B C3B C2B 119.8(2) . . ?
C4B C3B H3BA 120.1 . . ?
C2B C3B H3BA 120.1 . . ?
C3B C4B C5B 119.0(2) . . ?
C3B C4B C7B 121.6(2) . . ?
C5B C4B C7B 119.4(2) . . ?
C6B C5B C4B 123.3(2) . . ?
C6B C5B H5BA 118.3 . . ?
C4B C5B H5BA 118.3 . . ?
C5B C6B C1B 116.1(2) . . ?
C5B C6B C11B 122.5(2) . . ?
C1B C6B C11B 121.4(2) . . ?
C8B C7B C9B 109.0(3) . . ?
C8B C7B C10B 109.3(3) . . ?
C9B C7B C10B 107.2(2) . . ?
C8B C7B C4B 112.5(2) . . ?
C9B C7B C4B 110.9(2) . . ?
C10B C7B C4B 107.7(2) . . ?
C7B C8B H8BA 109.5 . . ?
C7B C8B H8BB 109.5 . . ?
H8BA C8B H8BB 109.5 . . ?
C7B C8B H8BC 109.5 . . ?
H8BA C8B H8BC 109.5 . . ?
H8BB C8B H8BC 109.5 . . ?
C7B C9B H9BA 109.5 . . ?
C7B C9B H9BB 109.5 . . ?
H9BA C9B H9BB 109.5 . . ?
C7B C9B H9BC 109.5 . . ?
H9BA C9B H9BC 109.5 . . ?
H9BB C9B H9BC 109.5 . . ?
C7B C10B H10D 109.5 . . ?
C7B C10B H10E 109.5 . . ?
H10D C10B H10E 109.5 . . ?
C7B C10B H10F 109.5 . . ?
H10D C10B H10F 109.5 . . ?
H10E C10B H10F 109.5 . . ?
C6B C11B C13B 112.0(2) . . ?
C6B C11B C14B 109.9(2) . . ?
C13B C11B C14B 108.0(2) . . ?
C6B C11B C12B 109.5(2) . . ?
C13B C11B C12B 107.7(2) . . ?
C14B C11B C12B 109.7(2) . . ?
C11B C12B H12D 109.5 . . ?
C11B C12B H12E 109.5 . . ?
H12D C12B H12E 109.5 . . ?
C11B C12B H12F 109.5 . . ?
H12D C12B H12F 109.5 . . ?
H12E C12B H12F 109.5 . . ?
C11B C13B H13D 109.5 . . ?
C11B C13B H13E 109.5 . . ?
H13D C13B H13E 109.5 . . ?
C11B C13B H13F 109.5 . . ?
H13D C13B H13F 109.5 . . ?
H13E C13B H13F 109.5 . . ?
C11B C14B H14D 109.5 . . ?
C11B C14B H14E 109.5 . . ?
H14D C14B H14E 109.5 . . ?
C11B C14B H14F 109.5 . . ?
H14D C14B H14F 109.5 . . ?
H14E C14B H14F 109.5 . . ?
N1B C15B C21B 111.41(19) . . ?
N1B C15B C20B 112.06(17) . . ?
C21B C15B C20B 111.07(19) . . ?
N1B C15B C16B 107.62(18) . . ?
C21B C15B C16B 107.49(17) . . ?
C20B C15B C16B 106.91(18) . . ?
C17B C16B C15B 111.03(19) . . ?
C17B C16B H16C 109.4 . . ?
C15B C16B H16C 109.4 . . ?
C17B C16B H16D 109.4 . . ?
C15B C16B H16D 109.4 . . ?
H16C C16B H16D 108.0 . . ?
C23B C17B C16B 109.4(2) . . ?
C23B C17B C18B 109.8(2) . . ?
C16B C17B C18B 109.97(18) . . ?
C23B C17B H17B 109.2 . . ?
C16B C17B H17B 109.2 . . ?
C18B C17B H17B 109.2 . . ?
C17B C18B C19B 108.39(19) . . ?
C17B C18B H18C 110.0 . . ?
C19B C18B H18C 110.0 . . ?
C17B C18B H18D 110.0 . . ?
C19B C18B H18D 110.0 . . ?
H18C C18B H18D 108.4 . . ?
C20B C19B C24B 109.9(2) . . ?
C20B C19B C18B 109.20(19) . . ?
C24B C19B C18B 109.69(19) . . ?
C20B C19B H19B 109.3 . . ?
C24B C19B H19B 109.3 . . ?
C18B C19B H19B 109.3 . . ?
C19B C20B C15B 110.28(17) . . ?
C19B C20B H20C 109.6 . . ?
C15B C20B H20C 109.6 . . ?
C19B C20B H20D 109.6 . . ?
C15B C20B H20D 109.6 . . ?
H20C C20B H20D 108.1 . . ?
C22B C21B C15B 110.05(19) . . ?
C22B C21B H21C 109.7 . . ?
C15B C21B H21C 109.7 . . ?
C22B C21B H21D 109.7 . . ?
C15B C21B H21D 109.7 . . ?
H21C C21B H21D 108.2 . . ?
C21B C22B C24B 109.57(19) . . ?
C21B C22B C23B 109.7(2) . . ?
C24B C22B C23B 109.3(2) . . ?
C21B C22B H22B 109.4 . . ?
C24B C22B H22B 109.4 . . ?
C23B C22B H22B 109.4 . . ?
C17B C23B C22B 109.08(18) . . ?
C17B C23B H23C 109.9 . . ?
C22B C23B H23C 109.9 . . ?
C17B C23B H23D 109.9 . . ?
C22B C23B H23D 109.9 . . ?
H23C C23B H23D 108.3 . . ?
C19B C24B C22B 109.59(19) . . ?
C19B C24B H24C 109.8 . . ?
C22B C24B H24C 109.8 . . ?
C19B C24B H24D 109.8 . . ?
C22B C24B H24D 109.8 . . ?
H24C C24B H24D 108.2 . . ?

loop_
_geom_bond_atom_site_label_1
_geom_bond_atom_site_label_2
_geom_bond_distance
_geom_bond_site_symmetry_2
_geom_bond_publ_flag
Ge1A O1A 1.8206(17) . ?
Ge1A N1A 1.851(2) . ?
O1A C1A 1.361(3) . ?
N1A C2A 1.406(3) . ?
N1A C15A 1.476(3) . ?
C1A C6A 1.394(3) . ?
C1A C2A 1.411(3) . ?
C2A C3A 1.397(3) . ?
C3A C4A 1.390(3) . ?
C3A H3AA 0.9500 . ?
C4A C5A 1.394(3) . ?
C4A C7A 1.537(3) . ?
C5A C6A 1.403(3) . ?
C5A H5AA 0.9500 . ?
C6A C11A 1.527(3) . ?
C7A C10A 1.522(4) . ?
C7A C9A 1.530(3) . ?
C7A C8A 1.538(4) . ?
C8A H8AA 0.9800 . ?
C8A H8AB 0.9800 . ?
C8A H8AC 0.9800 . ?
C9A H9AA 0.9800 . ?
C9A H9AB 0.9800 . ?
C9A H9AC 0.9800 . ?
C10A H10A 0.9800 . ?
C10A H10B 0.9800 . ?
C10A H10C 0.9800 . ?
C11A C13A 1.528(3) . ?
C11A C12A 1.539(3) . ?
C11A C14A 1.540(3) . ?
C12A H12A 0.9800 . ?
C12A H12B 0.9800 . ?
C12A H12C 0.9800 . ?
C13A H13A 0.9800 . ?
C13A H13B 0.9800 . ?
C13A H13C 0.9800 . ?
C14A H14A 0.9800 . ?
C14A H14B 0.9800 . ?
C14A H14C 0.9800 . ?
C15A C20A 1.536(3) . ?
C15A C21A 1.543(3) . ?
C15A C16A 1.546(3) . ?
C16A C17A 1.526(3) . ?
C16A H16A 0.9900 . ?
C16A H16B 0.9900 . ?
C17A C18A 1.531(4) . ?
C17A C23A 1.534(3) . ?
C17A H17A 1.0000 . ?
C18A C19A 1.534(3) . ?
C18A H18A 0.9900 . ?
C18A H18B 0.9900 . ?
C19A C24A 1.530(3) . ?
C19A C20A 1.532(3) . ?
C19A H19A 1.0000 . ?
C20A H20A 0.9900 . ?
C20A H20B 0.9900 . ?
C21A C22A 1.530(3) . ?
C21A H21A 0.9900 . ?
C21A H21B 0.9900 . ?
C22A C23A 1.532(3) . ?
C22A C24A 1.532(3) . ?
C22A H22A 1.0000 . ?
C23A H23A 0.9900 . ?
C23A H23B 0.9900 . ?
C24A H24A 0.9900 . ?
C24A H24B 0.9900 . ?
Ge1B O1B 1.8241(16) . ?
Ge1B N1B 1.852(2) . ?
O1B C1B 1.365(3) . ?
N1B C2B 1.404(3) . ?
N1B C15B 1.483(3) . ?
C1B C2B 1.398(3) . ?
C1B C6B 1.401(3) . ?
C2B C3B 1.409(3) . ?
C3B C4B 1.393(3) . ?
C3B H3BA 0.9500 . ?
C4B C5B 1.397(3) . ?
C4B C7B 1.542(3) . ?
C5B C6B 1.395(3) . ?
C5B H5BA 0.9500 . ?
C6B C11B 1.532(3) . ?
C7B C8B 1.511(4) . ?
C7B C9B 1.531(4) . ?
C7B C10B 1.539(4) . ?
C8B H8BA 0.9800 . ?
C8B H8BB 0.9800 . ?
C8B H8BC 0.9800 . ?
C9B H9BA 0.9800 . ?
C9B H9BB 0.9800 . ?
C9B H9BC 0.9800 . ?
C10B H10D 0.9800 . ?
C10B H10E 0.9800 . ?
C10B H10F 0.9800 . ?
C11B C13B 1.532(3) . ?
C11B C14B 1.536(4) . ?
C11B C12B 1.536(3) . ?
C12B H12D 0.9800 . ?
C12B H12E 0.9800 . ?
C12B H12F 0.9800 . ?
C13B H13D 0.9800 . ?
C13B H13E 0.9800 . ?
C13B H13F 0.9800 . ?
C14B H14D 0.9800 . ?
C14B H14E 0.9800 . ?
C14B H14F 0.9800 . ?
C15B C21B 1.536(3) . ?
C15B C20B 1.539(3) . ?
C15B C16B 1.543(3) . ?
C16B C17B 1.529(3) . ?
C16B H16C 0.9900 . ?
C16B H16D 0.9900 . ?
C17B C23B 1.526(4) . ?
C17B C18B 1.533(3) . ?
C17B H17B 1.0000 . ?
C18B C19B 1.542(3) . ?
C18B H18C 0.9900 . ?
C18B H18D 0.9900 . ?
C19B C20B 1.531(3) . ?
C19B C24B 1.534(3) . ?
C19B H19B 1.0000 . ?
C20B H20C 0.9900 . ?
C20B H20D 0.9900 . ?
C21B C22B 1.532(4) . ?
C21B H21C 0.9900 . ?
C21B H21D 0.9900 . ?
C22B C24B 1.536(3) . ?
C22B C23B 1.539(3) . ?
C22B H22B 1.0000 . ?
C23B H23C 0.9900 . ?
C23B H23D 0.9900 . ?
C24B H24C 0.9900 . ?
C24B H24D 0.9900 . ?
